data_1506794
loop_
_publ_author_name
'Chen, Xiao-Lan'
'Qu, Ling-Bo'
'Zhang, Ting'
'Liu, Hong-Xia'
'Yu, Fei'
'Yu, Youzhu'
'Liao, Xincheng'
'Zhao, Yu-Fen'

_publ_section_title
;
 The nature of phosphorylated chrysin-protein interactions involved in
 noncovalent complex formation by electrospray ionization mass
 spectroscopy.
;
_journal_issue 1
_journal_name_full 'Analytical chemistry'
_journal_page_first 211
_journal_page_last 217
_journal_paper_doi 10.1021/ac035027q
_journal_volume 76
_journal_year 2004
_chemical_formula_sum 'C23 H30 O11 P2'
_chemical_formula_weight 544.41
_chemical_name_systematic
; 
 ? 
;
_space_group_IT_number 14
_symmetry_cell_setting monoclinic
_symmetry_space_group_name_Hall '-P 2yn'
_symmetry_space_group_name_H-M 'P 1 21/n 1'
_atom_sites_solution_hydrogens geom
_atom_sites_solution_primary direct
_atom_sites_solution_secondary difmap
_audit_creation_method SHELXL-97
_cell_angle_alpha 90.00
_cell_angle_beta 96.36(3)
_cell_angle_gamma 90.00
_cell_formula_units_Z 4
_cell_length_a 7.8919(16)
_cell_length_b 14.421(3)
_cell_length_c 23.706(5)
_cell_measurement_temperature 293(2)
_cell_volume 2681.4(10)
_computing_structure_refinement 'SHELXL-97 (Sheldrick, 1997)'
_computing_structure_solution 'SHELXS-97 (Sheldrick, 1990)'
_diffrn_ambient_temperature 293(2)
_diffrn_detector_area_resol_mean 100
_diffrn_measured_fraction_theta_full 0.864
_diffrn_measured_fraction_theta_max 0.864
_diffrn_measurement_device_type Rigaku-Raxis-IV
_diffrn_measurement_method 'Oscillation frames'
_diffrn_radiation_monochromator graphite
_diffrn_radiation_source 'fine-focus sealed tube'
_diffrn_radiation_type MoK\a
_diffrn_radiation_wavelength 0.71073
_diffrn_reflns_av_R_equivalents 0.0273
_diffrn_reflns_av_sigmaI/netI 0.0486
_diffrn_reflns_limit_h_max 9
_diffrn_reflns_limit_h_min 0
_diffrn_reflns_limit_k_max 16
_diffrn_reflns_limit_k_min -16
_diffrn_reflns_limit_l_max 26
_diffrn_reflns_limit_l_min -27
_diffrn_reflns_number 6100
_diffrn_reflns_theta_full 24.00
_diffrn_reflns_theta_max 24.00
_diffrn_reflns_theta_min 1.66
_exptl_absorpt_coefficient_mu 0.218
_exptl_absorpt_correction_T_max 0.9577
_exptl_absorpt_correction_T_min 0.9415
_exptl_crystal_density_diffrn 1.349
_exptl_crystal_density_method 'not measured'
_exptl_crystal_F_000 1144
_exptl_crystal_size_max 0.28
_exptl_crystal_size_mid 0.20
_exptl_crystal_size_min 0.20
_refine_diff_density_max 0.552
_refine_diff_density_min -0.377
_refine_diff_density_rms 0.055
_refine_ls_extinction_coef 0.0017(9)
_refine_ls_extinction_expression Fc^*^=kFc[1+0.001xFc^2^\l^3^/sin(2\q)]^-1/4^
_refine_ls_extinction_method SHELXL
_refine_ls_goodness_of_fit_ref 1.067
_refine_ls_hydrogen_treatment mixed
_refine_ls_matrix_type full
_refine_ls_number_parameters 334
_refine_ls_number_reflns 3633
_refine_ls_number_restraints 0
_refine_ls_restrained_S_all 1.067
_refine_ls_R_factor_all 0.1034
_refine_ls_R_factor_gt 0.0669
_refine_ls_shift/su_max 0.000
_refine_ls_shift/su_mean 0.000
_refine_ls_structure_factor_coef Fsqd
_refine_ls_weighting_details 'calc w=1/[\s^2^(Fo^2^)+(0.1071P)^2^+1.3896P] where P=(Fo^2^+2Fc^2^)/3'
_refine_ls_weighting_scheme calc
_refine_ls_wR_factor_gt 0.1736
_refine_ls_wR_factor_ref 0.1911
_reflns_number_gt 2691
_reflns_number_total 3633
_reflns_threshold_expression >2sigma(I)
_cod_data_source_file ac035027qsi20031019_094221.cif
_cod_data_source_block p21n
_cod_depositor_comments
;
The following automatic conversions were performed:
'_atom_site_symetry_multiplicity' tag replaced with
'_atom_site_symmetry_multiplicity'.

Automatic conversion script
Id: cif_correct_tags 1440 2010-10-19 06:21:57Z saulius 
;
_cod_original_cell_volume 2681.4(9)
_cod_original_sg_symbol_H-M P2(1)/n
_cod_database_code 1506794

loop_
_symmetry_equiv_pos_as_xyz
'x, y, z'
'-x+1/2, y+1/2, -z+1/2'
'-x, -y, -z'
'x-1/2, -y-1/2, z-1/2'

loop_
_atom_site_label
_atom_site_type_symbol
_atom_site_fract_x
_atom_site_fract_y
_atom_site_fract_z
_atom_site_U_iso_or_equiv
_atom_site_adp_type
_atom_site_occupancy
_atom_site_symmetry_multiplicity
_atom_site_calc_flag
_atom_site_refinement_flags
P1 P 0.97950(18) 0.70519(10) 0.14171(6) 0.0613(4) Uani 1 1 d .
P2 P 0.90746(19) 0.26063(10) 0.12140(6) 0.0629(4) Uani 1 1 d .
O1 O 0.6843(3) 0.5308(2) -0.06306(12) 0.0453(7) Uani 1 1 d .
O2 O 0.5613(5) 0.2831(2) 0.00410(15) 0.0714(11) Uani 1 1 d .
O3 O 1.0321(4) 0.6270(2) 0.09999(13) 0.0569(9) Uani 1 1 d .
O4 O 0.8014(5) 0.7313(3) 0.1310(2) 0.1142(18) Uani 1 1 d .
O5 O 1.1167(4) 0.7797(2) 0.13571(15) 0.0696(10) Uani 1 1 d .
O6 O 1.0028(7) 0.6725(4) 0.20282(19) 0.1116(16) Uani 1 1 d .
O7 O 0.7581(4) 0.3313(2) 0.10144(13) 0.0579(9) Uani 1 1 d .
O8 O 1.0443(6) 0.2613(3) 0.08515(18) 0.0914(13) Uani 1 1 d .
O9 O 0.9726(4) 0.2879(3) 0.18356(14) 0.0641(9) Uani 1 1 d .
O10 O 0.8092(6) 0.1693(3) 0.12834(15) 0.0831(12) Uani 1 1 d .
O11 O 1.2648(10) 0.1541(5) 0.0200(4) 0.174(3) Uani 1 1 d .
C1 C 0.6242(6) 0.5777(3) -0.1730(2) 0.0547(12) Uani 1 1 d .
H1A H 0.6974 0.6129 -0.1481 0.066 Uiso 1 1 calc R
C2 C 0.5924(7) 0.6037(4) -0.2296(2) 0.0687(15) Uani 1 1 d .
H2A H 0.6456 0.6561 -0.2424 0.082 Uiso 1 1 calc R
C3 C 0.4843(7) 0.5536(4) -0.2666(2) 0.0698(15) Uani 1 1 d .
H3A H 0.4650 0.5711 -0.3045 0.084 Uiso 1 1 calc R
C4 C 0.4031(7) 0.4764(4) -0.2475(2) 0.0681(15) Uani 1 1 d .
H4B H 0.3276 0.4427 -0.2725 0.082 Uiso 1 1 calc R
C5 C 0.4336(6) 0.4493(4) -0.1916(2) 0.0553(12) Uani 1 1 d .
H5A H 0.3784 0.3974 -0.1791 0.066 Uiso 1 1 calc R
C6 C 0.5464(5) 0.4987(3) -0.15356(18) 0.0441(11) Uani 1 1 d .
C7 C 0.5880(5) 0.4664(3) -0.09484(18) 0.0411(10) Uani 1 1 d .
C8 C 0.5445(5) 0.3858(3) -0.07263(18) 0.0465(11) Uani 1 1 d .
H8B H 0.4747 0.3456 -0.0954 0.056 Uiso 1 1 calc R
C9 C 0.6005(5) 0.3581(3) -0.01529(19) 0.0456(11) Uani 1 1 d .
C10 C 0.7119(5) 0.4256(3) 0.01725(18) 0.0432(11) Uani 1 1 d .
C11 C 0.7469(5) 0.5101(3) -0.00824(17) 0.0409(10) Uani 1 1 d .
C12 C 0.8477(5) 0.5789(3) 0.01871(19) 0.0454(11) Uani 1 1 d .
H12A H 0.8665 0.6345 0.0006 0.055 Uiso 1 1 calc R
C13 C 0.9190(5) 0.5619(3) 0.07313(19) 0.0471(11) Uani 1 1 d .
C14 C 0.8899(5) 0.4803(3) 0.10101(19) 0.0499(12) Uani 1 1 d .
H14A H 0.9384 0.4706 0.1381 0.060 Uiso 1 1 calc R
C15 C 0.7886(5) 0.4138(3) 0.07332(19) 0.0458(11) Uani 1 1 d .
C16 C 1.1202(9) 0.8292(5) 0.0822(3) 0.094(2) Uani 1 1 d .
H16A H 1.1529 0.7867 0.0536 0.113 Uiso 1 1 calc R
H16B H 1.0070 0.8524 0.0696 0.113 Uiso 1 1 calc R
C17 C 1.2381(13) 0.9051(7) 0.0882(4) 0.170(5) Uani 1 1 d .
H17A H 1.2379 0.9363 0.0524 0.255 Uiso 1 1 calc R
H17B H 1.3505 0.8820 0.1001 0.255 Uiso 1 1 calc R
H17C H 1.2048 0.9477 0.1161 0.255 Uiso 1 1 calc R
C18 C 1.1433(9) 0.6337(7) 0.2258(4) 0.142(4) Uani 1 1 d .
H18A H 1.2403 0.6709 0.2179 0.170 Uiso 1 1 calc R
H18B H 1.1551 0.5728 0.2093 0.170 Uiso 1 1 calc R
C19 C 1.1423(11) 0.6237(6) 0.2925(3) 0.118(3) Uani 1 1 d .
H19A H 1.2463 0.5949 0.3084 0.177 Uiso 1 1 calc R
H19B H 1.0471 0.5863 0.3003 0.177 Uiso 1 1 calc R
H19C H 1.1329 0.6840 0.3090 0.177 Uiso 1 1 calc R
C20 C 0.8609(7) 0.2972(4) 0.2277(2) 0.0728(16) Uani 1 1 d .
H20A H 0.8168 0.2367 0.2365 0.087 Uiso 1 1 calc R
H20B H 0.7651 0.3365 0.2144 0.087 Uiso 1 1 calc R
C21 C 0.9516(8) 0.3369(5) 0.2785(2) 0.091(2) Uani 1 1 d .
H21A H 0.8756 0.3424 0.3073 0.137 Uiso 1 1 calc R
H21B H 0.9937 0.3972 0.2700 0.137 Uiso 1 1 calc R
H21C H 1.0455 0.2975 0.2920 0.137 Uiso 1 1 calc R
C22 C 0.7506(14) 0.1126(6) 0.0779(3) 0.147(4) Uani 1 1 d .
H22A H 0.6647 0.1472 0.0542 0.177 Uiso 1 1 calc R
H22B H 0.8461 0.1027 0.0562 0.177 Uiso 1 1 calc R
C23 C 0.6845(14) 0.0288(7) 0.0898(4) 0.163(4) Uani 1 1 d .
H23A H 0.6497 -0.0035 0.0550 0.244 Uiso 1 1 calc R
H23B H 0.5876 0.0376 0.1104 0.244 Uiso 1 1 calc R
H23C H 0.7693 -0.0070 0.1123 0.244 Uiso 1 1 calc R
H11F H 1.357(7) 0.181(4) 0.073(2) 0.094(18) Uiso 1 1 d .
H11E H 1.142(11) 0.111(7) 0.021(4) 0.17(3) Uiso 1 1 d .

loop_
_atom_site_aniso_label
_atom_site_aniso_U_11
_atom_site_aniso_U_22
_atom_site_aniso_U_33
_atom_site_aniso_U_23
_atom_site_aniso_U_13
_atom_site_aniso_U_12
P1 0.0803(10) 0.0560(9) 0.0487(8) -0.0136(6) 0.0115(6) -0.0156(7)
P2 0.0840(10) 0.0555(9) 0.0508(8) 0.0065(6) 0.0151(7) 0.0039(7)
O1 0.0523(17) 0.0397(17) 0.0436(18) -0.0006(14) 0.0034(13) -0.0063(14)
O2 0.089(3) 0.058(2) 0.064(2) 0.0133(18) -0.0098(19) -0.0258(19)
O3 0.0480(17) 0.061(2) 0.061(2) -0.0236(17) 0.0056(15) -0.0100(15)
O4 0.067(2) 0.110(4) 0.172(5) -0.073(3) 0.039(3) -0.014(2)
O5 0.081(2) 0.065(2) 0.063(2) -0.0115(18) 0.0101(18) -0.0237(19)
O6 0.147(4) 0.105(4) 0.081(3) -0.009(3) 0.006(3) 0.001(3)
O7 0.063(2) 0.059(2) 0.0503(19) 0.0123(16) 0.0027(15) -0.0091(16)
O8 0.111(3) 0.086(3) 0.086(3) 0.015(2) 0.050(2) 0.026(2)
O9 0.061(2) 0.075(2) 0.056(2) 0.0048(18) 0.0051(16) 0.0032(17)
O10 0.134(3) 0.058(2) 0.056(2) 0.0065(18) 0.004(2) -0.015(2)
O11 0.144(5) 0.141(6) 0.242(9) -0.036(6) 0.047(6) -0.024(5)
C1 0.058(3) 0.050(3) 0.055(3) 0.007(2) 0.004(2) -0.003(2)
C2 0.077(3) 0.068(4) 0.061(3) 0.020(3) 0.011(3) -0.005(3)
C3 0.090(4) 0.071(4) 0.048(3) 0.009(3) 0.004(3) 0.003(3)
C4 0.079(3) 0.077(4) 0.046(3) -0.004(3) -0.004(3) -0.003(3)
C5 0.060(3) 0.058(3) 0.049(3) 0.003(2) 0.007(2) -0.009(2)
C6 0.043(2) 0.050(3) 0.040(3) -0.002(2) 0.0082(19) 0.008(2)
C7 0.038(2) 0.041(3) 0.045(3) -0.003(2) 0.0088(18) 0.0004(19)
C8 0.042(2) 0.049(3) 0.048(3) -0.004(2) 0.001(2) -0.005(2)
C9 0.044(2) 0.044(3) 0.049(3) 0.002(2) 0.005(2) -0.004(2)
C10 0.038(2) 0.044(3) 0.048(3) -0.002(2) 0.0086(19) 0.0027(19)
C11 0.038(2) 0.045(3) 0.040(3) -0.005(2) 0.0080(19) 0.0025(19)
C12 0.045(2) 0.036(2) 0.056(3) -0.005(2) 0.010(2) -0.001(2)
C13 0.045(2) 0.048(3) 0.049(3) -0.014(2) 0.010(2) -0.002(2)
C14 0.050(3) 0.061(3) 0.039(3) -0.008(2) 0.005(2) -0.002(2)
C15 0.042(2) 0.050(3) 0.047(3) -0.001(2) 0.012(2) 0.000(2)
C16 0.130(5) 0.081(5) 0.074(4) -0.002(4) 0.019(4) -0.029(4)
C17 0.263(12) 0.142(8) 0.108(7) 0.003(6) 0.035(7) -0.123(8)
C18 0.077(4) 0.141(8) 0.199(10) -0.078(7) -0.021(5) 0.041(5)
C19 0.157(7) 0.132(7) 0.063(4) 0.018(4) 0.005(4) -0.001(5)
C20 0.074(3) 0.085(4) 0.062(3) -0.004(3) 0.020(3) -0.009(3)
C21 0.087(4) 0.122(6) 0.062(4) -0.013(4) 0.002(3) -0.013(4)
C22 0.272(12) 0.083(6) 0.074(5) 0.008(4) -0.035(6) -0.059(7)
C23 0.241(11) 0.130(8) 0.112(7) -0.018(6) -0.007(7) -0.058(8)

loop_
_atom_type_symbol
_atom_type_description
_atom_type_scat_dispersion_real
_atom_type_scat_dispersion_imag
_atom_type_scat_source
C C 0.0033 0.0016 'International Tables Vol C Tables 4.2.6.8 and 6.1.1.4'
H H 0.0000 0.0000 'International Tables Vol C Tables 4.2.6.8 and 6.1.1.4'
O O 0.0106 0.0060 'International Tables Vol C Tables 4.2.6.8 and 6.1.1.4'
P P 0.1023 0.0942 'International Tables Vol C Tables 4.2.6.8 and 6.1.1.4'

loop_
_geom_angle_atom_site_label_1
_geom_angle_atom_site_label_2
_geom_angle_atom_site_label_3
_geom_angle
O4 P1 O6 105.1(3)
O4 P1 O5 118.6(3)
O6 P1 O5 107.0(3)
O4 P1 O3 113.0(2)
O6 P1 O3 111.3(3)
O5 P1 O3 101.71(19)
O8 P2 O10 118.9(3)
O8 P2 O9 111.6(2)
O10 P2 O9 103.4(2)
O8 P2 O7 113.2(2)
O10 P2 O7 102.4(2)
O9 P2 O7 106.01(19)
C11 O1 C7 119.5(3)
C13 O3 P1 124.3(3)
C16 O5 P1 120.1(3)
C18 O6 P1 122.7(6)
C15 O7 P2 121.8(3)
C20 O9 P2 122.9(3)
C22 O10 P2 120.0(4)
C2 C1 C6 120.0(5)
C3 C2 C1 120.8(5)
C2 C3 C4 119.7(5)
C5 C4 C3 120.3(5)
C4 C5 C6 120.6(5)
C5 C6 C1 118.5(4)
C5 C6 C7 120.7(4)
C1 C6 C7 120.7(4)
C8 C7 O1 121.6(4)
C8 C7 C6 127.5(4)
O1 C7 C6 110.9(4)
C7 C8 C9 123.3(4)
O2 C9 C8 122.3(4)
O2 C9 C10 123.2(4)
C8 C9 C10 114.5(4)
C11 C10 C15 115.3(4)
C11 C10 C9 119.0(4)
C15 C10 C9 125.7(4)
O1 C11 C12 114.2(4)
O1 C11 C10 122.0(4)
C12 C11 C10 123.7(4)
C13 C12 C11 117.5(4)
C12 C13 C14 122.0(4)
C12 C13 O3 118.9(4)
C14 C13 O3 119.0(4)
C15 C14 C13 119.1(4)
C14 C15 O7 119.3(4)
C14 C15 C10 122.3(4)
O7 C15 C10 118.3(4)
C17 C16 O5 111.2(6)
O6 C18 C19 110.9(7)
O9 C20 C21 110.7(4)
C23 C22 O10 114.7(7)

loop_
_geom_bond_atom_site_label_1
_geom_bond_atom_site_label_2
_geom_bond_distance
P1 O4 1.450(4)
P1 O6 1.515(5)
P1 O5 1.544(4)
P1 O3 1.586(3)
P2 O8 1.453(4)
P2 O10 1.547(4)
P2 O9 1.557(4)
P2 O7 1.590(3)
O1 C11 1.371(5)
O1 C7 1.371(5)
O2 C9 1.228(5)
O3 C13 1.399(5)
O5 C16 1.458(7)
O6 C18 1.307(8)
O7 C15 1.397(5)
O9 C20 1.447(6)
O10 C22 1.479(8)
C1 C2 1.389(7)
C1 C6 1.396(6)
C2 C3 1.362(7)
C3 C4 1.386(8)
C4 C5 1.377(7)
C5 C6 1.391(6)
C6 C7 1.470(6)
C7 C8 1.336(6)
C8 C9 1.439(6)
C9 C10 1.472(6)
C10 C11 1.401(6)
C10 C15 1.409(6)
C11 C12 1.383(6)
C12 C13 1.371(6)
C13 C14 1.382(7)
C14 C15 1.369(6)
C16 C17 1.433(9)
C18 C19 1.587(11)
C20 C21 1.450(7)
C22 C23 1.358(11)

loop_
_geom_torsion_atom_site_label_1
_geom_torsion_atom_site_label_2
_geom_torsion_atom_site_label_3
_geom_torsion_atom_site_label_4
_geom_torsion
O4 P1 O3 C13 -26.1(5)
O6 P1 O3 C13 91.9(4)
O5 P1 O3 C13 -154.4(4)
O4 P1 O5 C16 -57.5(5)
O6 P1 O5 C16 -176.0(5)
O3 P1 O5 C16 67.2(5)
O4 P1 O6 C18 172.2(6)
O5 P1 O6 C18 -60.8(7)
O3 P1 O6 C18 49.5(7)
O8 P2 O7 C15 -30.3(4)
O10 P2 O7 C15 -159.5(3)
O9 P2 O7 C15 92.4(3)
O8 P2 O9 C20 176.8(4)
O10 P2 O9 C20 -54.2(5)
O7 P2 O9 C20 53.1(4)
O8 P2 O10 C22 -45.7(7)
O9 P2 O10 C22 -170.1(6)
O7 P2 O10 C22 79.9(6)
C6 C1 C2 C3 0.7(8)
C1 C2 C3 C4 0.9(8)
C2 C3 C4 C5 -1.2(8)
C3 C4 C5 C6 -0.1(8)
C4 C5 C6 C1 1.6(7)
C4 C5 C6 C7 -175.9(4)
C2 C1 C6 C5 -1.9(7)
C2 C1 C6 C7 175.6(4)
C11 O1 C7 C8 4.1(6)
C11 O1 C7 C6 -175.0(3)
C5 C6 C7 C8 8.3(7)
C1 C6 C7 C8 -169.2(4)
C5 C6 C7 O1 -172.6(4)
C1 C6 C7 O1 9.9(5)
O1 C7 C8 C9 -2.9(7)
C6 C7 C8 C9 176.1(4)
C7 C8 C9 O2 -178.9(5)
C7 C8 C9 C10 -0.6(6)
O2 C9 C10 C11 -178.9(4)
C8 C9 C10 C11 2.8(6)
O2 C9 C10 C15 0.7(7)
C8 C9 C10 C15 -177.5(4)
C7 O1 C11 C12 177.5(3)
C7 O1 C11 C10 -1.7(5)
C15 C10 C11 O1 178.6(3)
C9 C10 C11 O1 -1.8(6)
C15 C10 C11 C12 -0.6(6)
C9 C10 C11 C12 179.1(4)
O1 C11 C12 C13 -178.1(3)
C10 C11 C12 C13 1.1(6)
C11 C12 C13 C14 -1.2(6)
C11 C12 C13 O3 175.1(3)
P1 O3 C13 C12 96.3(4)
P1 O3 C13 C14 -87.3(5)
C12 C13 C14 C15 0.8(7)
O3 C13 C14 C15 -175.5(4)
C13 C14 C15 O7 -179.7(4)
C13 C14 C15 C10 -0.3(7)
P2 O7 C15 C14 -63.9(5)
P2 O7 C15 C10 116.6(4)
C11 C10 C15 C14 0.1(6)
C9 C10 C15 C14 -179.5(4)
C11 C10 C15 O7 179.6(4)
C9 C10 C15 O7 -0.1(6)
P1 O5 C16 C17 170.5(6)
P1 O6 C18 C19 169.7(5)
P2 O9 C20 C21 -171.1(4)
P2 O10 C22 C23 172.4(8)

loop_
_cod_related_entry_id
_cod_related_entry_database
_cod_related_entry_code
1 ChemSpider 30651753
